data_1516342
loop_
_publ_author_name
'Gietter, Amber A. S.'
'Gildner, Peter G.'
'Cinderella, Andrew P.'
'Watson, Donald A.'

_publ_section_title
;
 General Route for Preparing \b-Nitrocarbonyl Compounds Using Copper
 Thermal Redox Catalysis.
;
_journal_issue 11
_journal_name_full 'Organic letters'
_journal_page_first 3166
_journal_page_last 3169
_journal_paper_doi 10.1021/ol5014153
_journal_volume 16
_journal_year 2014
_chemical_formula_sum 'C14 H17 Cl2 N2 O3'
_chemical_formula_weight 332.19
_chemical_name_systematic
; 
 ? 
;
_space_group_crystal_system monoclinic
_space_group_IT_number 14
_space_group_name_Hall '-P 2ybc'
_space_group_name_H-M_alt 'P 1 21/c 1'
_symmetry_space_group_name_Hall '-P 2ybc'
_symmetry_space_group_name_H-M 'P 1 21/c 1'
_atom_sites_solution_hydrogens geom
_audit_creation_method SHELXL-2013
_cell_angle_alpha 90
_cell_angle_beta 98.829(10)
_cell_angle_gamma 90
_cell_formula_units_Z 4
_cell_length_a 14.922(11)
_cell_length_b 11.523(9)
_cell_length_c 9.548(7)
_cell_measurement_reflns_used 2359
_cell_measurement_temperature 200(2)
_cell_measurement_theta_max 22.69
_cell_measurement_theta_min 2.24
_cell_volume 1622(2)
_computing_cell_refinement 'Bruker SAINT'
_computing_data_collection 'Bruker APEX2'
_computing_data_reduction 'Bruker SAINT'
_computing_molecular_graphics 'Bruker SHELXTL'
_computing_publication_material 'Bruker SHELXTL'
_computing_structure_refinement 'SHELXL-2013 (Sheldrick, 2013)'
_computing_structure_solution 'SHELXS-97 (Sheldrick, 2008)'
_diffrn_ambient_temperature 200(2)
_diffrn_detector_area_resol_mean 8.33
_diffrn_measured_fraction_theta_full 0.999
_diffrn_measured_fraction_theta_max 0.999
_diffrn_measurement_device_type 'Bruker AXS APEX diffractometer'
_diffrn_measurement_method '\f and \w scans'
_diffrn_radiation_type MoK\a
_diffrn_radiation_wavelength 0.71073
_diffrn_reflns_av_unetI/netI 0.0422
_diffrn_reflns_Laue_measured_fraction_full 0.999
_diffrn_reflns_Laue_measured_fraction_max 0.999
_diffrn_reflns_limit_h_max 17
_diffrn_reflns_limit_h_min -17
_diffrn_reflns_limit_k_max 13
_diffrn_reflns_limit_k_min -13
_diffrn_reflns_limit_l_max 11
_diffrn_reflns_limit_l_min -10
_diffrn_reflns_number 2854
_diffrn_reflns_point_group_measured_fraction_full 0.999
_diffrn_reflns_point_group_measured_fraction_max 0.999
_diffrn_reflns_theta_full 25.000
_diffrn_reflns_theta_max 24.996
_diffrn_reflns_theta_min 2.243
_exptl_absorpt_coefficient_mu 0.410
_exptl_absorpt_correction_T_max 0.7456
_exptl_absorpt_correction_T_min 0.5844
_exptl_absorpt_correction_type multi-scan
_exptl_absorpt_process_details 'APEX2 (Bruker, 2007)'
_exptl_crystal_colour colourless
_exptl_crystal_density_diffrn 1.360
_exptl_crystal_description block
_exptl_crystal_F_000 692
_exptl_crystal_size_max 0.370
_exptl_crystal_size_mid 0.174
_exptl_crystal_size_min 0.112
_refine_diff_density_max 0.539
_refine_diff_density_min -0.498
_refine_diff_density_rms 0.098
_refine_ls_extinction_method none
_refine_ls_goodness_of_fit_ref 1.115
_refine_ls_hydrogen_treatment constr
_refine_ls_matrix_type full
_refine_ls_number_parameters 181
_refine_ls_number_reflns 2854
_refine_ls_number_restraints 0
_refine_ls_restrained_S_all 1.115
_refine_ls_R_factor_all 0.1039
_refine_ls_R_factor_gt 0.0862
_refine_ls_shift/su_max 0.000
_refine_ls_shift/su_mean 0.000
_refine_ls_structure_factor_coef Fsqd
_refine_ls_weighting_details
; 
 w=1/[\s^2^(Fo^2^)+(0.0113P)^2^+7.6976P] 
 where P=(Fo^2^+2Fc^2^)/3 
;
_refine_ls_weighting_scheme calc
_refine_ls_wR_factor_gt 0.1798
_refine_ls_wR_factor_ref 0.1874
_reflns_Friedel_coverage 0.000
_reflns_number_gt 2232
_reflns_number_total 2854
_reflns_threshold_expression 'I > 2\s(I)'
_cod_data_source_file ol5014153_si_003.cif
_cod_data_source_block donw036twin
_cod_depositor_comments 'Adding full bibliography for 1516339--1516342.cif.'
_cod_database_code 1516342
_shelx_space_group_comment
; 
The symmetry employed for this shelxl refinement is uniquely defined 
by the following loop, which should always be used as a source of 
symmetry information in preference to the above space-group names. 
They are only intended as comments. 
;
_shelx_estimated_absorpt_t_min 0.863
_shelx_estimated_absorpt_t_max 0.955
_shelxl_version_number 2013-2

loop_
_space_group_symop_operation_xyz
'x, y, z'
'-x, y+1/2, -z+1/2'
'-x, -y, -z'
'x, -y-1/2, z-1/2'

loop_
_atom_site_label
_atom_site_type_symbol
_atom_site_fract_x
_atom_site_fract_y
_atom_site_fract_z
_atom_site_U_iso_or_equiv
_atom_site_adp_type
_atom_site_occupancy
_atom_site_site_symmetry_order
_atom_site_calc_flag
_atom_site_refinement_flags_posn
_atom_site_refinement_flags_adp
C1 C 0.3251(3) 0.5094(4) 0.9019(4) 0.0404(17) Uani 1 1 d G .
H1 H 0.2908 0.5244 0.8114 0.048 Uiso 1 1 calc R U
C2 C 0.3232(3) 0.3998(3) 0.9622(5) 0.0434(18) Uani 1 1 d G .
H2 H 0.2877 0.3399 0.9129 0.052 Uiso 1 1 calc R U
C3 C 0.3734(3) 0.3778(3) 1.0946(5) 0.0409(17) Uani 1 1 d G .
C4 C 0.4253(3) 0.4655(4) 1.1668(4) 0.0397(17) Uani 1 1 d G .
C5 C 0.4272(3) 0.5751(3) 1.1065(4) 0.0365(16) Uani 1 1 d G .
H5 H 0.4627 0.6350 1.1558 0.044 Uiso 1 1 calc R U
C6 C 0.3770(3) 0.5970(3) 0.9741(4) 0.0332(15) Uani 1 1 d G .
C7 C 0.3813(4) 0.7154(5) 0.9072(7) 0.0355(16) Uani 1 1 d . .
H7A H 0.4115 0.7701 0.9794 0.043 Uiso 1 1 calc R U
H7B H 0.4188 0.7103 0.8304 0.043 Uiso 1 1 calc R U
C8 C 0.2381(4) 0.7993(6) 0.9369(7) 0.0314(14) Uani 1 1 d . .
C9 C 0.1468(4) 0.8453(6) 0.8643(7) 0.0324(14) Uani 1 1 d . .
H9 H 0.1408 0.8320 0.7598 0.039 Uiso 1 1 calc R U
C10 C 0.1430(5) 0.9764(6) 0.8944(9) 0.0489(19) Uani 1 1 d . .
H10A H 0.0852 1.0083 0.8445 0.059 Uiso 1 1 calc R U
H10B H 0.1442 0.9886 0.9973 0.059 Uiso 1 1 calc R U
C11 C 0.2219(6) 1.0415(7) 0.8465(11) 0.064(2) Uani 1 1 d . .
H11A H 0.2231 1.0258 0.7460 0.096 Uiso 1 1 calc R U
H11B H 0.2790 1.0155 0.9025 0.096 Uiso 1 1 calc R U
H11C H 0.2145 1.1250 0.8604 0.096 Uiso 1 1 calc R U
C12 C 0.0712(4) 0.7804(6) 0.9238(7) 0.0363(16) Uani 1 1 d . .
H12 H 0.0782 0.7945 1.0282 0.044 Uiso 1 1 calc R U
C13 C -0.0236(5) 0.8134(7) 0.8581(9) 0.055(2) Uani 1 1 d . .
H13A H -0.0301 0.8004 0.7545 0.066 Uiso 1 1 calc R U
H13B H -0.0322 0.8974 0.8735 0.066 Uiso 1 1 calc R U
C14 C -0.0978(5) 0.7472(9) 0.9156(11) 0.069(3) Uani 1 1 d . .
H14A H -0.0943 0.7631 1.0171 0.104 Uiso 1 1 calc R U
H14B H -0.0900 0.6639 0.9010 0.104 Uiso 1 1 calc R U
H14C H -0.1571 0.7719 0.8658 0.104 Uiso 1 1 calc R U
Cl1 Cl 0.37209(14) 0.23956(19) 1.1638(3) 0.0640(7) Uani 1 1 d . .
Cl2 Cl 0.48431(15) 0.4431(2) 1.3322(2) 0.0644(7) Uani 1 1 d . .
N1 N 0.2936(3) 0.7606(5) 0.8501(6) 0.0309(12) Uani 1 1 d . .
N2 N 0.0831(4) 0.6520(5) 0.8983(7) 0.0450(15) Uani 1 1 d . .
O1 O 0.2579(3) 0.8030(4) 1.0663(5) 0.0452(13) Uani 1 1 d . .
O2 O 0.0971(5) 0.5885(5) 1.0002(7) 0.079(2) Uani 1 1 d . .
O3 O 0.0772(4) 0.6180(5) 0.7766(6) 0.0649(17) Uani 1 1 d . .

loop_
_atom_site_aniso_label
_atom_site_aniso_U_11
_atom_site_aniso_U_22
_atom_site_aniso_U_33
_atom_site_aniso_U_23
_atom_site_aniso_U_13
_atom_site_aniso_U_12
C1 0.039(4) 0.048(4) 0.030(4) -0.003(3) -0.005(3) 0.000(3)
C2 0.038(4) 0.043(4) 0.048(4) -0.005(3) 0.000(3) -0.005(3)
C3 0.035(4) 0.042(4) 0.048(4) 0.007(3) 0.013(3) 0.009(3)
C4 0.033(4) 0.054(4) 0.033(4) 0.003(3) 0.010(3) 0.015(3)
C5 0.039(4) 0.040(4) 0.029(4) -0.010(3) 0.001(3) 0.007(3)
C6 0.025(3) 0.041(4) 0.034(4) -0.003(3) 0.006(3) 0.002(3)
C7 0.023(3) 0.045(4) 0.037(4) -0.001(3) 0.002(3) -0.003(3)
C8 0.034(4) 0.034(3) 0.026(3) 0.000(3) 0.004(3) -0.001(3)
C9 0.031(3) 0.041(4) 0.026(3) 0.003(3) 0.006(3) 0.002(3)
C10 0.046(4) 0.044(4) 0.056(5) 0.006(4) 0.006(4) 0.007(3)
C11 0.063(5) 0.042(5) 0.091(7) 0.017(5) 0.023(5) 0.002(4)
C12 0.035(4) 0.042(4) 0.033(4) -0.003(3) 0.009(3) 0.001(3)
C13 0.040(4) 0.070(5) 0.054(5) -0.007(4) 0.002(4) 0.008(4)
C14 0.036(4) 0.082(6) 0.092(7) -0.008(6) 0.014(5) -0.008(4)
Cl1 0.0503(12) 0.0528(11) 0.0897(17) 0.0273(12) 0.0132(12) 0.0058(10)
Cl2 0.0748(15) 0.0781(15) 0.0344(10) 0.0052(10) -0.0101(10) 0.0217(12)
N1 0.017(2) 0.037(3) 0.038(3) 0.000(3) 0.003(2) 0.004(2)
N2 0.044(4) 0.046(4) 0.046(4) -0.004(3) 0.008(3) -0.006(3)
O1 0.049(3) 0.063(3) 0.021(3) -0.002(2) -0.003(2) 0.006(3)
O2 0.117(6) 0.050(4) 0.063(4) 0.013(3) -0.002(4) -0.004(4)
O3 0.085(4) 0.060(4) 0.052(4) -0.020(3) 0.019(3) -0.013(3)

loop_
_atom_type_symbol
_atom_type_description
_atom_type_scat_dispersion_real
_atom_type_scat_dispersion_imag
_atom_type_scat_source
C C 0.0033 0.0016 'International Tables Vol C Tables 4.2.6.8 and 6.1.1.4'
N N 0.0061 0.0033 'International Tables Vol C Tables 4.2.6.8 and 6.1.1.4'
O O 0.0106 0.0060 'International Tables Vol C Tables 4.2.6.8 and 6.1.1.4'
Cl Cl 0.1484 0.1585 'International Tables Vol C Tables 4.2.6.8 and 6.1.1.4'
H H 0.0000 0.0000 'International Tables Vol C Tables 4.2.6.8 and 6.1.1.4'

loop_
_geom_angle_atom_site_label_1
_geom_angle_atom_site_label_2
_geom_angle_atom_site_label_3
_geom_angle
C2 C1 C6 120.0
C2 C1 H1 120.0
C6 C1 H1 120.0
C3 C2 C1 120.0
C3 C2 H2 120.0
C1 C2 H2 120.0
C4 C3 C2 120.0
C4 C3 Cl1 121.3(3)
C2 C3 Cl1 118.7(3)
C3 C4 C5 120.0
C3 C4 Cl2 121.2(3)
C5 C4 Cl2 118.7(3)
C6 C5 C4 120.0
C6 C5 H5 120.0
C4 C5 H5 120.0
C5 C6 C1 120.0
C5 C6 C7 119.8(4)
C1 C6 C7 120.2(4)
N1 C7 C6 113.1(5)
N1 C7 H7A 109.0
C6 C7 H7A 109.0
N1 C7 H7B 109.0
C6 C7 H7B 109.0
H7A C7 H7B 107.8
O1 C8 N1 124.1(6)
O1 C8 C9 120.4(6)
N1 C8 C9 115.4(5)
C8 C9 C12 108.5(5)
C8 C9 C10 108.2(5)
C12 C9 C10 111.0(6)
C8 C9 H9 109.7
C12 C9 H9 109.7
C10 C9 H9 109.7
C11 C10 C9 112.0(6)
C11 C10 H10A 109.2
C9 C10 H10A 109.2
C11 C10 H10B 109.2
C9 C10 H10B 109.2
H10A C10 H10B 107.9
C10 C11 H11A 109.5
C10 C11 H11B 109.5
H11A C11 H11B 109.5
C10 C11 H11C 109.5
H11A C11 H11C 109.5
H11B C11 H11C 109.5
C13 C12 N2 107.8(6)
C13 C12 C9 114.8(6)
N2 C12 C9 107.8(5)
C13 C12 H12 108.8
N2 C12 H12 108.8
C9 C12 H12 108.8
C12 C13 C14 114.4(7)
C12 C13 H13A 108.6
C14 C13 H13A 108.6
C12 C13 H13B 108.6
C14 C13 H13B 108.6
H13A C13 H13B 107.6
C13 C14 H14A 109.5
C13 C14 H14B 109.5
H14A C14 H14B 109.5
C13 C14 H14C 109.5
H14A C14 H14C 109.5
H14B C14 H14C 109.5
C8 N1 C7 120.1(5)
O2 N2 O3 123.5(7)
O2 N2 C12 118.2(6)
O3 N2 C12 118.4(6)

loop_
_geom_bond_atom_site_label_1
_geom_bond_atom_site_label_2
_geom_bond_distance
C1 C2 1.3900
C1 C6 1.3900
C1 H1 0.9500
C2 C3 1.3900
C2 H2 0.9500
C3 C4 1.3900
C3 Cl1 1.726(4)
C4 C5 1.3900
C4 Cl2 1.705(4)
C5 C6 1.3900
C5 H5 0.9500
C6 C7 1.512(7)
C7 N1 1.436(8)
C7 H7A 0.9900
C7 H7B 0.9900
C8 O1 1.226(8)
C8 N1 1.336(8)
C8 C9 1.526(9)
C9 C12 1.533(9)
C9 C10 1.540(9)
C9 H9 1.0000
C10 C11 1.525(10)
C10 H10A 0.9900
C10 H10B 0.9900
C11 H11A 0.9800
C11 H11B 0.9800
C11 H11C 0.9800
C12 C13 1.506(9)
C12 N2 1.515(9)
C12 H12 1.0000
C13 C14 1.515(11)
C13 H13A 0.9900
C13 H13B 0.9900
C14 H14A 0.9800
C14 H14B 0.9800
C14 H14C 0.9800
N2 O2 1.209(8)
N2 O3 1.216(8)

loop_
_geom_torsion_atom_site_label_1
_geom_torsion_atom_site_label_2
_geom_torsion_atom_site_label_3
_geom_torsion_atom_site_label_4
_geom_torsion
C6 C1 C2 C3 0.0
C1 C2 C3 C4 0.0
C1 C2 C3 Cl1 -178.1(3)
C2 C3 C4 C5 0.0
Cl1 C3 C4 C5 178.1(4)
C2 C3 C4 Cl2 177.5(4)
Cl1 C3 C4 Cl2 -4.4(4)
C3 C4 C5 C6 0.0
Cl2 C4 C5 C6 -177.6(3)
C4 C5 C6 C1 0.0
C4 C5 C6 C7 -178.3(5)
C2 C1 C6 C5 0.0
C2 C1 C6 C7 178.3(5)
C5 C6 C7 N1 -133.4(4)
C1 C6 C7 N1 48.3(6)
O1 C8 C9 C12 -57.4(8)
N1 C8 C9 C12 125.1(6)
O1 C8 C9 C10 63.2(8)
N1 C8 C9 C10 -114.4(7)
C8 C9 C10 C11 56.5(8)
C12 C9 C10 C11 175.5(6)
C8 C9 C12 C13 -177.9(6)
C10 C9 C12 C13 63.3(8)
C8 C9 C12 N2 -57.7(7)
C10 C9 C12 N2 -176.5(6)
N2 C12 C13 C14 58.7(9)
C9 C12 C13 C14 178.9(7)
O1 C8 N1 C7 2.5(10)
C9 C8 N1 C7 179.9(5)
C6 C7 N1 C8 73.4(7)
C13 C12 N2 O2 -116.8(8)
C9 C12 N2 O2 118.7(7)
C13 C12 N2 O3 62.4(8)
C9 C12 N2 O3 -62.1(8)
